data_2214831
loop_
_publ_author_name
'Kalu\/derovi\'c, Goran N.'
'G\'omez-Ruiz, Santiago'
'Schmidt, Harry'
'Steinborn, Dirk'

_publ_section_title
;A monoclinic form of
 <i>N</i>,<i>N</i>,<i>N</i>',<i>N</i>'-tetrakis(carboxymethyl)ethylenediammonium
 dichloride trihydrate
;
_journal_coeditor_code PV2016
_journal_issue 8
_journal_name_full 'Acta Crystallographica Section E'
_journal_page_first o3491
_journal_page_last o3491
_journal_paper_doi 10.1107/S1600536807033569
_journal_volume 63
_journal_year 2007
_chemical_formula_iupac 'C10 H18 N2 O8 2+, 2Cl -, 3H2 O'
_chemical_formula_moiety 'C10 H18 N2 O8 2+, 2(Cl -), 3(H2 O)'
_chemical_formula_sum 'C10 H24 Cl2 N2 O11'
_chemical_formula_weight 419.21
_chemical_name_systematic
;<i>N</i>,<i>N</i>,<i>N'</i>,<i>N'</i>-tetrakis(carboxymethyl)ethylenediammonium
dichloride
 trihydrate
;
_space_group_IT_number 13
_symmetry_cell_setting monoclinic
_symmetry_space_group_name_Hall '-P 2yc'
_symmetry_space_group_name_H-M 'P 1 2/c 1'
_atom_sites_solution_hydrogens difmap
_atom_sites_solution_primary direct
_atom_sites_solution_secondary difmap
_audit_conform_dict_name cif_core.dic
_audit_conform_dict_version 2.3
_audit_creation_method 'WinGX routine CIF_UPDATE'
_cell_angle_alpha 90
_cell_angle_beta 122.372(3)
_cell_angle_gamma 90
_cell_formula_units_Z 2
_cell_length_a 11.6817(4)
_cell_length_b 5.5845(2)
_cell_length_c 16.4627(6)
_cell_measurement_reflns_used 3118
_cell_measurement_temperature 170(2)
_cell_measurement_theta_max 32.2425
_cell_measurement_theta_min 2.5153
_cell_volume 907.06(6)
_computing_cell_refinement 'CrysAlis RED (Oxford Diffraction, 2006)'
_computing_data_collection 'CrysAlis CCD (Oxford Diffraction, 2006)'
_computing_data_reduction 'CrysAlis RED'
_computing_molecular_graphics 'ORTEP-3 for Windows (Version 1.076; Farrugia, 1997)'
_computing_publication_material SHELXL97
_computing_structure_refinement 'SHELXL97 (Sheldrick, 1997)'
_computing_structure_solution 'SHELXS97 (Sheldrick, 1997)'
_diffrn_ambient_temperature 170(2)
_diffrn_detector_area_resol_mean 16.356
_diffrn_measured_fraction_theta_full 1
_diffrn_measured_fraction_theta_max 1
_diffrn_measurement_device_type 'Oxford Diffraction Xcalibur S CCD'
_diffrn_measurement_method '\w and \f'
_diffrn_radiation_monochromator graphite
_diffrn_radiation_type MoK\a
_diffrn_radiation_wavelength 0.71073
_diffrn_reflns_av_R_equivalents 0.0421
_diffrn_reflns_limit_h_max 16
_diffrn_reflns_limit_h_min -16
_diffrn_reflns_limit_k_max 7
_diffrn_reflns_limit_k_min -7
_diffrn_reflns_limit_l_max 23
_diffrn_reflns_limit_l_min -23
_diffrn_reflns_number 10960
_diffrn_reflns_theta_full 30.5
_diffrn_reflns_theta_max 30.5
_diffrn_reflns_theta_min 2.52
_exptl_absorpt_coefficient_mu 0.415
_exptl_absorpt_correction_T_max 1
_exptl_absorpt_correction_T_min 0.99216
_exptl_absorpt_correction_type multi-scan
_exptl_absorpt_process_details '(CrysAlis RED; Oxford Diffraction, 2006)'
_exptl_crystal_colour colourless
_exptl_crystal_density_diffrn 1.535
_exptl_crystal_density_method 'not measured'
_exptl_crystal_description 'small needle'
_exptl_crystal_F_000 440
_exptl_crystal_size_max 0.4
_exptl_crystal_size_mid 0.05
_exptl_crystal_size_min 0.05
_refine_diff_density_max 0.502
_refine_diff_density_min -0.253
_refine_ls_extinction_method none
_refine_ls_goodness_of_fit_ref 0.916
_refine_ls_hydrogen_treatment refall
_refine_ls_matrix_type full
_refine_ls_number_parameters 162
_refine_ls_number_reflns 2762
_refine_ls_number_restraints 0
_refine_ls_restrained_S_all 0.916
_refine_ls_R_factor_all 0.064
_refine_ls_R_factor_gt 0.0335
_refine_ls_shift/su_max 0
_refine_ls_shift/su_mean 0
_refine_ls_structure_factor_coef Fsqd
_refine_ls_weighting_details 'calc w=1/[\s^2^(Fo^2^)+(0.0347P)^2^] where P=(Fo^2^+2Fc^2^)/3'
_refine_ls_weighting_scheme calc
_refine_ls_wR_factor_gt 0.0679
_refine_ls_wR_factor_ref 0.0749
_reflns_number_gt 1740
_reflns_number_total 2762
_reflns_threshold_expression I>2\s(I)
_cod_data_source_file pv2016.cif
_cod_data_source_block I
_cod_original_sg_symbol_H-M 'P 2/c'
_cod_database_code 2214831
_cod_database_fobs_code 2214831

loop_
_symmetry_equiv_pos_as_xyz
'x, y, z'
'-x, y, -z+1/2'
'-x, -y, -z'
'x, -y, z-1/2'

loop_
_atom_site_type_symbol
_atom_site_label
_atom_site_fract_x
_atom_site_fract_y
_atom_site_fract_z
_atom_site_U_iso_or_equiv
_atom_site_adp_type
_atom_site_calc_flag
_atom_site_refinement_flags
_atom_site_occupancy
O O3 0.40757(12) 0.3165(2) 0.42566(8) 0.0232(3) Uani d . 1
O O4 0.41403(10) 0.34559(18) 0.29282(7) 0.0201(2) Uani d . 1
O O5 1.08106(13) 0.5932(2) 0.65974(9) 0.0292(3) Uani d . 1
O O6 0 1.1041(3) 0.25 0.0294(4) Uani d S 1
C C3 0.57529(15) -0.1579(3) 0.28642(10) 0.0157(3) Uani d . 1
C C4 0.55585(15) 0.0606(3) 0.41261(10) 0.0163(3) Uani d . 1
C C5 0.45072(14) 0.2554(3) 0.37004(10) 0.0159(3) Uani d . 1
H H3O 0.347(2) 0.433(4) 0.3983(14) 0.056(7) Uiso d . 1
H H4A 0.5124(15) -0.091(3) 0.4094(10) 0.013(4) Uiso d . 1
H H4B 0.6221(15) 0.099(3) 0.4786(11) 0.016(4) Uiso d . 1
H H5OA 1.038(3) 0.689(5) 0.678(2) 0.110(11) Uiso d . 1
H H5OB 1.145(3) 0.498(5) 0.716(2) 0.105(10) Uiso d . 1
H H6O 0.071(2) 1.021(4) 0.2792(16) 0.065(8) Uiso d . 1
H H1N 0.6095(18) 0.172(3) 0.3266(13) 0.030(5) Uiso d . 1
H H1O 0.988(2) 0.419(4) 0.5885(15) 0.064(7) Uiso d . 1
H H2A 0.8135(16) 0.010(3) 0.3860(11) 0.025(4) Uiso d . 1
H H2B 0.7973(16) -0.096(3) 0.4646(12) 0.022(4) Uiso d . 1
H H3A 0.5973(15) -0.295(3) 0.3238(11) 0.015(4) Uiso d . 1
H H3B 0.6279(15) -0.159(2) 0.2570(10) 0.013(4) Uiso d . 1
Cl Cl1 0.24726(4) 0.76000(7) 0.33996(3) 0.02310(11) Uani d . 1
O O1 0.95474(10) 0.2511(2) 0.54558(7) 0.0233(2) Uani d . 1
O O2 0.75640(11) 0.44325(18) 0.45465(7) 0.0205(2) Uani d . 1
N N1 0.62474(12) 0.0450(2) 0.35771(8) 0.0142(3) Uani d . 1
C C1 0.82708(14) 0.2676(3) 0.47641(10) 0.0176(3) Uani d . 1
C C2 0.77559(15) 0.0331(3) 0.42386(11) 0.0196(3) Uani d . 1

loop_
_atom_site_aniso_label
_atom_site_aniso_U_11
_atom_site_aniso_U_22
_atom_site_aniso_U_33
_atom_site_aniso_U_12
_atom_site_aniso_U_13
_atom_site_aniso_U_23
O3 0.0295(6) 0.0246(6) 0.0206(6) 0.0057(5) 0.0169(5) 0.0018(5)
O4 0.0245(6) 0.0201(5) 0.0168(5) 0.0051(5) 0.0118(5) 0.0028(4)
O5 0.0249(7) 0.0307(7) 0.0245(6) -0.0011(6) 0.0083(5) -0.0043(5)
O6 0.0222(10) 0.0222(9) 0.0391(10) 0 0.0133(8) 0
C3 0.0182(7) 0.0109(7) 0.0137(7) 0.0008(6) 0.0058(6) -0.0006(6)
C4 0.0178(7) 0.0173(8) 0.0129(7) -0.0015(6) 0.0077(6) 0.0009(6)
C5 0.0161(7) 0.0148(7) 0.0161(7) -0.0041(6) 0.0082(6) -0.0036(6)
Cl1 0.02071(19) 0.0243(2) 0.02212(19) 0.00210(18) 0.01002(15) -0.00208(17)
O1 0.0145(5) 0.0230(6) 0.0207(6) 0.0005(5) 0.0017(4) -0.0033(5)
O2 0.0204(6) 0.0147(5) 0.0203(5) 0.0016(5) 0.0068(5) 0.0013(4)
N1 0.0150(6) 0.0113(6) 0.0135(6) -0.0001(5) 0.0057(5) 0.0002(5)
C1 0.0155(7) 0.0206(8) 0.0147(7) -0.0016(7) 0.0068(6) 0.0007(6)
C2 0.0146(8) 0.0172(8) 0.0207(8) 0.0022(6) 0.0052(6) 0.0014(7)

loop_
_atom_type_symbol
_atom_type_description
_atom_type_scat_dispersion_real
_atom_type_scat_dispersion_imag
_atom_type_scat_source
Cl Cl 0.1484 0.1585 'International Tables Vol C Tables 4.2.6.8 and 6.1.1.4'
O O 0.0106 0.006 'International Tables Vol C Tables 4.2.6.8 and 6.1.1.4'
N N 0.0061 0.0033 'International Tables Vol C Tables 4.2.6.8 and 6.1.1.4'
C C 0.0033 0.0016 'International Tables Vol C Tables 4.2.6.8 and 6.1.1.4'
H H 0 0 'International Tables Vol C Tables 4.2.6.8 and 6.1.1.4'

loop_
_geom_angle_atom_site_label_1
_geom_angle_atom_site_label_2
_geom_angle_atom_site_label_3
_geom_angle_site_symmetry_3
_geom_angle
N1 C3 C3 2_655 114.64(11)
N1 C4 C5 . 109.19(12)
O4 C5 O3 . 125.08(14)
O4 C5 C4 . 122.08(12)
O3 C5 C4 . 112.82(12)
C2 N1 C4 . 111.51(11)
C2 N1 C3 . 110.14(11)
C4 N1 C3 . 114.03(11)
O2 C1 O1 . 126.59(14)
O2 C1 C2 . 122.48(13)
O1 C1 C2 . 110.93(13)
N1 C2 C1 . 109.38(12)
C1 O1 H1O . 110.0(12)
C5 O3 H3O . 109.8(15)
C2 N1 H1N . 105.4(15)
C3 N1 H1N . 107.1(12)
C4 N1 H1N . 108.2(15)
N1 C2 H2A . 108.1(11)
N1 C2 H2B . 108.8(13)
C1 C2 H2A . 108.2(11)
C1 C2 H2B . 113.1(10)
H2A C2 H2B . 109.2(16)
N1 C3 H3A . 104.4(10)
N1 C3 H3B . 108.3(8)
H3A C3 H3B . 107.6(14)
H3A C3 C3 2_655 108.6(12)
H3B C3 C3 2_655 112.7(9)
N1 C4 H4A . 110.4(11)
N1 C4 H4B . 109.1(12)
C5 C4 H4A . 109.4(11)
C5 C4 H4B . 109.1(11)
H4A C4 H4B . 109.6(13)

loop_
_geom_bond_atom_site_label_1
_geom_bond_atom_site_label_2
_geom_bond_site_symmetry_2
_geom_bond_distance
O3 C5 . 1.3049(16)
O4 C5 . 1.2124(16)
C3 N1 . 1.5066(18)
C3 C3 2_655 1.508(3)
C4 N1 . 1.5003(18)
C4 C5 . 1.504(2)
O1 C1 . 1.3080(17)
O2 C1 . 1.2063(17)
N1 C2 . 1.4968(19)
C1 C2 . 1.506(2)
O1 H1O . 1.11(2)
O3 H3O . 0.89(2)
N1 H1N . 0.836(17)
C2 H2A . 0.947(19)
C2 H2B . 0.923(17)
C3 H3A . 0.928(16)
C3 H3B . 0.965(19)
C4 H4A . 0.974(17)
C4 H4B . 0.962(16)

loop_
_geom_hbond_atom_site_label_D
_geom_hbond_atom_site_label_H
_geom_hbond_atom_site_label_A
_geom_hbond_site_symmetry_A
_geom_hbond_distance_DH
_geom_hbond_distance_HA
_geom_hbond_distance_DA
_geom_hbond_angle_DHA
_geom_hbond_publ_flag
O5 H5OA O6 3_676 0.89(3) 1.87(3) 2.7329(18) 163(3) yes
O5 H5OB Cl1 4_666 0.98(3) 2.25(3) 3.2085(13) 167(3) yes
N1 H1N O2 . 0.836(17) 2.410(18) 2.6889(15) 100.3(14) yes
N1 H1N O4 . 0.836(17) 2.26(2) 2.6837(18) 111.7(19) yes
N1 H1N O4 2_655 0.836(17) 2.074(19) 2.8218(16) 148.6(18) yes
O1 H1O O5 . 1.11(2) 1.46(2) 2.5278(16) 158(2) yes
O3 H3O Cl1 . 0.89(2) 2.10(2) 2.9669(13) 165(2) yes
O6 H6O Cl1 . 0.84(2) 2.27(2) 3.1062(11) 172(2) yes
